data_4334651
loop_
_publ_author_name
'Li-Yi Zhang'
'Liang-Jin Xu'
'Xu Zhang'
'Jin-Yun Wang'
'Jia Li'
'Zhong-Ning Chen'

_publ_section_title
;
 Spectroscopic and Phosphorescent Modulation in Triphosphine-Supported
 PtAg2 Heterotrinuclear Alkynyl Complexes
;
_journal_name_full 'Inorganic Chemistry'
_journal_page_first 5167
_journal_page_last 5175
_journal_paper_doi 10.1021/ic4000457
_journal_volume 52
_journal_year 2013
_chemical_formula_sum 'C92 H91 Ag2 Cl2 N2 O8 P6 Pt'
_chemical_formula_weight 2020.22
_chemical_name_systematic
; 
 ? 
;
_space_group_IT_number 2
_symmetry_cell_setting triclinic
_symmetry_space_group_name_Hall '-P 1'
_symmetry_space_group_name_H-M 'P -1'
_atom_sites_solution_hydrogens geom
_atom_sites_solution_primary direct
_atom_sites_solution_secondary difmap
_audit_creation_method SHELXL-97
_cell_angle_alpha 97.268(7)
_cell_angle_beta 103.671(6)
_cell_angle_gamma 113.758(4)
_cell_formula_units_Z 2
_cell_length_a 14.0270(15)
_cell_length_b 15.6194(18)
_cell_length_c 23.760(3)
_cell_measurement_temperature 293(2)
_cell_volume 4483.3(10)
_computing_structure_refinement 'SHELXL-97 (Sheldrick, 1997)'
_computing_structure_solution 'SHELXS-97 (Sheldrick, 1990)'
_diffrn_ambient_temperature 293(2)
_diffrn_measured_fraction_theta_full 0.961
_diffrn_measured_fraction_theta_max 0.961
_diffrn_radiation_monochromator graphite
_diffrn_radiation_source 'fine-focus sealed tube'
_diffrn_radiation_type MoK\a
_diffrn_radiation_wavelength 0.71073
_diffrn_reflns_av_R_equivalents 0.0315
_diffrn_reflns_av_sigmaI/netI 0.0471
_diffrn_reflns_limit_h_max 16
_diffrn_reflns_limit_h_min -16
_diffrn_reflns_limit_k_max 18
_diffrn_reflns_limit_k_min -18
_diffrn_reflns_limit_l_max 28
_diffrn_reflns_limit_l_min -28
_diffrn_reflns_number 32573
_diffrn_reflns_theta_full 25.00
_diffrn_reflns_theta_max 25.00
_diffrn_reflns_theta_min 2.52
_exptl_absorpt_coefficient_mu 2.210
_exptl_absorpt_correction_T_max 0.5626
_exptl_absorpt_correction_T_min 0.3387
_exptl_absorpt_correction_type multi-scan
_exptl_crystal_density_diffrn 1.496
_exptl_crystal_F_000 2034
_exptl_crystal_size_max 0.43
_exptl_crystal_size_mid 0.40
_exptl_crystal_size_min 0.23
_refine_diff_density_max 1.091
_refine_diff_density_min -1.084
_refine_diff_density_rms 0.085
_refine_ls_extinction_method none
_refine_ls_goodness_of_fit_ref 1.039
_refine_ls_hydrogen_treatment constr
_refine_ls_matrix_type full
_refine_ls_number_parameters 1049
_refine_ls_number_reflns 15194
_refine_ls_number_restraints 95
_refine_ls_restrained_S_all 1.053
_refine_ls_R_factor_all 0.0397
_refine_ls_R_factor_gt 0.0356
_refine_ls_shift/su_max 0.003
_refine_ls_shift/su_mean 0.000
_refine_ls_structure_factor_coef Fsqd
_refine_ls_weighting_details 'calc w=1/[\s^2^(Fo^2^)+(0.0469P)^2^+3.0843P] where P=(Fo^2^+2Fc^2^)/3'
_refine_ls_weighting_scheme calc
_refine_ls_wR_factor_gt 0.0936
_refine_ls_wR_factor_ref 0.0967
_reflns_number_gt 13845
_reflns_number_total 15194
_reflns_threshold_expression >2sigma(I)
_cod_data_source_file ic4000457_si_002_04.cif
_cod_data_source_block 4(MeCN)_MeCN
_cod_original_cell_volume 4483.4(9)
_cod_database_code 4334651

loop_
_symmetry_equiv_pos_as_xyz
'x, y, z'
'-x, -y, -z'

loop_
_atom_site_label
_atom_site_type_symbol
_atom_site_fract_x
_atom_site_fract_y
_atom_site_fract_z
_atom_site_U_iso_or_equiv
_atom_site_adp_type
_atom_site_occupancy
_atom_site_symmetry_multiplicity
_atom_site_calc_flag
_atom_site_refinement_flags
_atom_site_disorder_assembly
_atom_site_disorder_group
Pt1 Pt 0.0000 0.0000 0.0000 0.02711(7) Uani 1 2 d S . .
Pt2 Pt 0.5000 0.5000 0.5000 0.03043(7) Uani 1 2 d S . .
Ag1 Ag -0.01631(3) -0.09150(2) 0.104442(13) 0.03886(9) Uani 1 1 d . . .
Ag2 Ag 0.55563(3) 0.60927(3) 0.405824(16) 0.05406(11) Uani 1 1 d . . .
P1 P 0.13398(8) -0.13259(7) 0.09555(5) 0.0344(2) Uani 1 1 d . . .
P2 P 0.12461(8) -0.05262(7) -0.01803(4) 0.0312(2) Uani 1 1 d . . .
P3 P -0.03273(9) 0.04952(7) 0.14953(4) 0.0368(2) Uani 1 1 d . . .
P4 P 0.40044(9) 0.64464(7) 0.39635(5) 0.0366(2) Uani 1 1 d . . .
P5 P 0.35621(8) 0.53951(7) 0.49463(4) 0.0317(2) Uani 1 1 d . . .
P6 P 0.66170(9) 0.52506(8) 0.38957(5) 0.0390(2) Uani 1 1 d . . .
N1 N -0.1392(4) -0.2454(3) 0.11763(19) 0.0644(11) Uani 1 1 d . . .
C1 C 0.1311(3) -0.1481(3) 0.01757(17) 0.0358(9) Uani 1 1 d . . .
H1A H 0.0681 -0.2085 -0.0056 0.043 Uiso 1 1 calc R . .
H1B H 0.1962 -0.1542 0.0153 0.043 Uiso 1 1 calc R . .
C2 C 0.0764(4) -0.1151(3) -0.09710(17) 0.0420(10) Uani 1 1 d . . .
H2A H 0.0150 -0.1776 -0.1037 0.050 Uiso 1 1 calc R . .
H2B H 0.1347 -0.1262 -0.1064 0.050 Uiso 1 1 calc R . .
C3 C 0.1166(3) -0.2496(3) 0.10959(18) 0.0388(9) Uani 1 1 d . . .
C4 C 0.1637(4) -0.2554(3) 0.1654(2) 0.0605(13) Uani 1 1 d . . .
H4A H 0.2114 -0.1990 0.1950 0.073 Uiso 1 1 calc R . .
C5 C 0.1416(5) -0.3436(4) 0.1784(3) 0.0737(15) Uani 1 1 d . . .
H5A H 0.1735 -0.3459 0.2169 0.088 Uiso 1 1 calc R . .
C6 C 0.0744(5) -0.4265(4) 0.1361(3) 0.0642(14) Uani 1 1 d . . .
H6A H 0.0604 -0.4858 0.1451 0.077 Uiso 1 1 calc R . .
C7 C 0.0276(5) -0.4227(4) 0.0803(3) 0.0742(17) Uani 1 1 d . . .
H7A H -0.0190 -0.4796 0.0508 0.089 Uiso 1 1 calc R . .
C8 C 0.0488(5) -0.3348(3) 0.0672(2) 0.0659(15) Uani 1 1 d . . .
H8A H 0.0165 -0.3332 0.0286 0.079 Uiso 1 1 calc R . .
C9 C 0.2767(3) -0.0535(3) 0.14035(19) 0.0430(9) Uani 1 1 d . . .
C10 C 0.3633(4) -0.0654(4) 0.1295(2) 0.0610(12) Uani 1 1 d . . .
H10A H 0.3504 -0.1126 0.0967 0.073 Uiso 1 1 calc R . .
C11 C 0.4692(4) -0.0078(4) 0.1670(3) 0.0804(17) Uani 1 1 d . . .
H11A H 0.5273 -0.0161 0.1593 0.097 Uiso 1 1 calc R . .
C12 C 0.4887(5) 0.0610(4) 0.2152(3) 0.0816(17) Uani 1 1 d . . .
H12A H 0.5603 0.0994 0.2403 0.098 Uiso 1 1 calc R . .
C13 C 0.4041(5) 0.0745(4) 0.2272(3) 0.0753(16) Uani 1 1 d . . .
H13A H 0.4180 0.1215 0.2604 0.090 Uiso 1 1 calc R . .
C14 C 0.2979(4) 0.0178(3) 0.1894(2) 0.0554(12) Uani 1 1 d . . .
H14A H 0.2404 0.0274 0.1969 0.067 Uiso 1 1 calc R . .
C15 C 0.2665(3) 0.0352(3) 0.0006(2) 0.0471(10) Uani 1 1 d . . .
C16 C 0.3325(5) 0.0282(4) -0.0313(3) 0.0857(19) Uani 1 1 d . . .
H16A H 0.3043 0.0361 -0.0707 0.103 Uiso 1 1 calc R . .
H16B H 0.3255 -0.0369 -0.0366 0.103 Uiso 1 1 calc R . .
C17 C 0.4458(6) 0.0931(7) -0.0084(5) 0.131(3) Uani 1 1 d . . .
H17A H 0.4927 0.0881 -0.0290 0.157 Uiso 1 1 calc R . .
C18 C 0.4859(6) 0.1608(6) 0.0420(5) 0.133(4) Uani 1 1 d . . .
H18A H 0.5597 0.2055 0.0547 0.160 Uiso 1 1 calc R . .
C19 C 0.4209(5) 0.1663(4) 0.0755(4) 0.098(2) Uani 1 1 d . . .
H19A H 0.4508 0.2113 0.1122 0.117 Uiso 1 1 calc R . .
C20 C 0.3116(4) 0.1046(3) 0.0544(2) 0.0625(13) Uani 1 1 d . . .
H20A H 0.2664 0.1092 0.0764 0.075 Uiso 1 1 calc R . .
C21 C -0.1208(4) 0.0349(3) 0.19632(18) 0.0420(10) Uani 1 1 d . . .
C22 C -0.1773(4) -0.0552(3) 0.2051(2) 0.0603(13) Uani 1 1 d . . .
H22A H -0.1695 -0.1076 0.1874 0.072 Uiso 1 1 calc R . .
C23 C -0.2452(5) -0.0678(4) 0.2401(3) 0.0811(17) Uani 1 1 d . . .
H23A H -0.2836 -0.1287 0.2456 0.097 Uiso 1 1 calc R . .
C24 C -0.2565(4) 0.0093(5) 0.2669(3) 0.0789(17) Uani 1 1 d . . .
H24A H -0.3014 0.0007 0.2910 0.095 Uiso 1 1 calc R . .
C25 C -0.2020(4) 0.0979(4) 0.2583(2) 0.0701(15) Uani 1 1 d . . .
H25A H -0.2105 0.1496 0.2763 0.084 Uiso 1 1 calc R . .
C26 C -0.1340(4) 0.1128(4) 0.2230(2) 0.0582(13) Uani 1 1 d . . .
H26A H -0.0976 0.1738 0.2171 0.070 Uiso 1 1 calc R . .
C27 C 0.1035(3) 0.1421(3) 0.19692(17) 0.0418(9) Uani 1 1 d . . .
C28 C 0.1400(4) 0.1562(3) 0.25753(19) 0.0538(11) Uani 1 1 d . . .
H28A H 0.0923 0.1213 0.2767 0.065 Uiso 1 1 calc R . .
C29 C 0.2462(4) 0.2212(4) 0.2908(2) 0.0679(14) Uani 1 1 d . . .
H29A H 0.2690 0.2300 0.3321 0.081 Uiso 1 1 calc R . .
C30 C 0.3183(5) 0.2729(4) 0.2640(3) 0.0726(15) Uani 1 1 d . . .
H30A H 0.3898 0.3171 0.2867 0.087 Uiso 1 1 calc R . .
C31 C 0.2841(5) 0.2587(4) 0.2033(3) 0.0749(16) Uani 1 1 d . . .
H31A H 0.3328 0.2930 0.1844 0.090 Uiso 1 1 calc R . .
C32 C 0.1782(4) 0.1942(3) 0.1700(2) 0.0614(13) Uani 1 1 d . . .
H32A H 0.1561 0.1851 0.1287 0.074 Uiso 1 1 calc R . .
C33 C -0.1001(3) -0.1404(3) -0.01263(16) 0.0324(8) Uani 1 1 d . . .
C34 C -0.1582(3) -0.2262(3) -0.02534(18) 0.0382(9) Uani 1 1 d . . .
C35 C -0.2292(3) -0.3284(3) -0.04523(18) 0.0393(9) Uani 1 1 d . . .
C36 C -0.3320(4) -0.3682(3) -0.0381(2) 0.0527(11) Uani 1 1 d . . .
H36A H -0.3563 -0.3283 -0.0199 0.063 Uiso 1 1 calc R . .
C37 C -0.3989(4) -0.4666(3) -0.0579(2) 0.0567(12) Uani 1 1 d . . .
H37A H -0.4676 -0.4912 -0.0525 0.068 Uiso 1 1 calc R . .
C38 C -0.3680(4) -0.5293(3) -0.0852(2) 0.0519(11) Uani 1 1 d . . .
C39 C -0.2654(4) -0.4885(3) -0.0933(2) 0.0643(14) Uani 1 1 d . . .
H39A H -0.2421 -0.5282 -0.1126 0.077 Uiso 1 1 calc R . .
C40 C -0.1971(4) -0.3902(3) -0.0731(2) 0.0574(13) Uani 1 1 d . . .
H40A H -0.1284 -0.3654 -0.0785 0.069 Uiso 1 1 calc R . .
C41 C -0.4402(5) -0.6397(3) -0.1071(3) 0.0757(16) Uani 1 1 d . . .
C42 C -0.3788(8) -0.6888(5) -0.0775(6) 0.201(6) Uani 1 1 d . . .
H42A H -0.3675 -0.6736 -0.0352 0.301 Uiso 1 1 calc R . .
H42B H -0.3090 -0.6670 -0.0843 0.301 Uiso 1 1 calc R . .
H42C H -0.4202 -0.7574 -0.0936 0.301 Uiso 1 1 calc R . .
C43 C -0.5488(6) -0.6711(4) -0.1000(5) 0.177(5) Uani 1 1 d . . .
H43A H -0.5413 -0.6538 -0.0584 0.265 Uiso 1 1 calc R . .
H43B H -0.5900 -0.7399 -0.1151 0.265 Uiso 1 1 calc R . .
H43C H -0.5866 -0.6402 -0.1219 0.265 Uiso 1 1 calc R . .
C44 C -0.4546(9) -0.6725(6) -0.1739(4) 0.180(5) Uani 1 1 d . . .
H44A H -0.4997 -0.7411 -0.1878 0.270 Uiso 1 1 calc R . .
H44B H -0.3841 -0.6567 -0.1789 0.270 Uiso 1 1 calc R . .
H44C H -0.4892 -0.6402 -0.1965 0.270 Uiso 1 1 calc R . .
C45 C 0.3726(3) 0.6487(3) 0.46824(17) 0.0350(9) Uani 1 1 d . . .
H45A H 0.4325 0.7046 0.4980 0.042 Uiso 1 1 calc R . .
H45B H 0.3061 0.6564 0.4640 0.042 Uiso 1 1 calc R . .
C46 C 0.6427(3) 0.4278(3) 0.42874(16) 0.0370(9) Uani 1 1 d . . .
H46A H 0.5734 0.3723 0.4063 0.044 Uiso 1 1 calc R . .
H46B H 0.7007 0.4087 0.4292 0.044 Uiso 1 1 calc R . .
C47 C 0.4228(3) 0.7622(3) 0.38190(19) 0.0413(9) Uani 1 1 d . . .
C48 C 0.4489(5) 0.8425(3) 0.4251(2) 0.0622(14) Uani 1 1 d . . .
H48A H 0.4502 0.8375 0.4639 0.075 Uiso 1 1 calc R . .
C49 C 0.4731(5) 0.9303(4) 0.4114(3) 0.0805(18) Uani 1 1 d . . .
H49A H 0.4921 0.9845 0.4410 0.097 Uiso 1 1 calc R . .
C50 C 0.4695(5) 0.9383(4) 0.3538(3) 0.0740(16) Uani 1 1 d . . .
H50A H 0.4853 0.9977 0.3447 0.089 Uiso 1 1 calc R . .
C51 C 0.4430(5) 0.8596(4) 0.3106(3) 0.0757(16) Uani 1 1 d . . .
H51A H 0.4397 0.8646 0.2717 0.091 Uiso 1 1 calc R . .
C52 C 0.4209(5) 0.7716(4) 0.3246(2) 0.0689(14) Uani 1 1 d . . .
H52A H 0.4045 0.7181 0.2950 0.083 Uiso 1 1 calc R . .
C53 C 0.2725(4) 0.5634(3) 0.33873(18) 0.0463(10) Uani 1 1 d . . .
C54 C 0.1769(4) 0.5723(4) 0.3355(2) 0.0596(12) Uani 1 1 d . . .
H54A H 0.1781 0.6208 0.3631 0.072 Uiso 1 1 calc R . .
C55 C 0.0809(5) 0.5095(5) 0.2917(3) 0.0860(19) Uani 1 1 d . . .
H55A H 0.0168 0.5150 0.2902 0.103 Uiso 1 1 calc R . .
C56 C 0.0782(7) 0.4388(5) 0.2499(3) 0.104(3) Uani 1 1 d . . .
H56A H 0.0124 0.3960 0.2206 0.125 Uiso 1 1 calc R . .
C57 C 0.1720(8) 0.4315(4) 0.2517(3) 0.101(2) Uani 1 1 d . . .
H57A H 0.1709 0.3852 0.2225 0.121 Uiso 1 1 calc R . .
C58 C 0.2690(5) 0.4922(3) 0.2966(2) 0.0690(15) Uani 1 1 d . . .
H58A H 0.3322 0.4850 0.2983 0.083 Uiso 1 1 calc R . .
C59 C 0.2154(3) 0.4558(3) 0.45110(18) 0.0383(9) Uani 1 1 d . . .
C60 C 0.1298(3) 0.4727(3) 0.46246(19) 0.0436(10) Uani 1 1 d . . .
H60A H 0.1460 0.5254 0.4926 0.052 Uiso 1 1 calc R . .
C61 C 0.0234(4) 0.4126(3) 0.4297(2) 0.0541(11) Uani 1 1 d . . .
H61A H -0.0326 0.4236 0.4383 0.065 Uiso 1 1 calc R . .
C62 C -0.0017(4) 0.3362(4) 0.3844(2) 0.0626(13) Uani 1 1 d . . .
H62A H -0.0746 0.2950 0.3625 0.075 Uiso 1 1 calc R . .
C63 C 0.0808(4) 0.3204(3) 0.3711(2) 0.0599(12) Uani 1 1 d . . .
H63A H 0.0635 0.2694 0.3395 0.072 Uiso 1 1 calc R . .
C64 C 0.1893(4) 0.3795(3) 0.40433(18) 0.0453(10) Uani 1 1 d . . .
H64A H 0.2447 0.3681 0.3952 0.054 Uiso 1 1 calc R . .
C65 C 0.8085(3) 0.6039(3) 0.41744(19) 0.0446(10) Uani 1 1 d . . .
C66 C 0.8459(4) 0.6914(3) 0.4568(2) 0.0589(12) Uani 1 1 d . . .
H66A H 0.7960 0.7108 0.4666 0.071 Uiso 1 1 calc R . .
C67 C 0.9574(5) 0.7508(4) 0.4821(3) 0.0782(16) Uani 1 1 d . . .
H67A H 0.9821 0.8093 0.5094 0.094 Uiso 1 1 calc R . .
C68 C 1.0317(5) 0.7237(5) 0.4672(3) 0.0841(18) Uani 1 1 d . . .
H68A H 1.1066 0.7639 0.4843 0.101 Uiso 1 1 calc R . .
C69 C 0.9958(5) 0.6385(5) 0.4274(3) 0.0772(16) Uani 1 1 d . . .
H69A H 1.0464 0.6207 0.4172 0.093 Uiso 1 1 calc R . .
C70 C 0.8839(4) 0.5772(4) 0.4017(2) 0.0594(12) Uani 1 1 d . . .
H70A H 0.8598 0.5190 0.3743 0.071 Uiso 1 1 calc R . .
C71 C 0.6370(4) 0.4666(3) 0.3126(2) 0.0498(11) Uani 1 1 d . . .
C72 C 0.6008(6) 0.5058(5) 0.2685(2) 0.093(2) Uani 1 1 d . . .
H72A H 0.5835 0.5562 0.2781 0.111 Uiso 1 1 calc R . .
C73 C 0.5901(8) 0.4698(6) 0.2097(3) 0.128(3) Uani 1 1 d . . .
H73A H 0.5657 0.4965 0.1800 0.154 Uiso 1 1 calc R . .
C74 C 0.6146(7) 0.3965(5) 0.1952(3) 0.113(3) Uani 1 1 d . . .
H74A H 0.6126 0.3763 0.1562 0.136 Uiso 1 1 calc R . .
C75 C 0.6420(6) 0.3528(5) 0.2371(3) 0.099(2) Uani 1 1 d . . .
H75A H 0.6540 0.2995 0.2265 0.119 Uiso 1 1 calc R . .
C76 C 0.6525(5) 0.3871(4) 0.2962(2) 0.0756(17) Uani 1 1 d . . .
H76A H 0.6702 0.3559 0.3248 0.091 Uiso 1 1 calc R . .
C77 C 0.4035(3) 0.3570(3) 0.47458(17) 0.0358(9) Uani 1 1 d . . .
C78 C 0.3486(4) 0.2702(3) 0.45820(19) 0.0430(10) Uani 1 1 d . . .
C79 C 0.2813(4) 0.1684(3) 0.43149(19) 0.0460(10) Uani 1 1 d . . .
C80 C 0.1691(4) 0.1272(3) 0.4194(2) 0.0600(13) Uani 1 1 d . . .
H80A H 0.1369 0.1640 0.4326 0.072 Uiso 1 1 calc R . .
C81 C 0.1032(4) 0.0313(3) 0.3875(2) 0.0618(13) Uani 1 1 d . . .
H81A H 0.0276 0.0056 0.3799 0.074 Uiso 1 1 calc R . .
C82 C 0.1465(4) -0.0268(3) 0.3669(2) 0.0521(11) Uani 1 1 d . . .
C83 C 0.2594(5) 0.0158(4) 0.3806(3) 0.0833(19) Uani 1 1 d . . .
H83A H 0.2921 -0.0208 0.3678 0.100 Uiso 1 1 calc R . .
C84 C 0.3254(4) 0.1105(4) 0.4123(3) 0.0710(16) Uani 1 1 d . . .
H84A H 0.4011 0.1357 0.4209 0.085 Uiso 1 1 calc R . .
C85 C 0.0765(5) -0.1287(3) 0.3265(2) 0.0641(14) Uani 1 1 d . . .
C86 C 0.1296(6) -0.1952(4) 0.3406(3) 0.094(2) Uani 1 1 d . . .
H86A H 0.0837 -0.2586 0.3145 0.141 Uiso 1 1 calc R . .
H86B H 0.1381 -0.1988 0.3814 0.141 Uiso 1 1 calc R . .
H86C H 0.2003 -0.1699 0.3347 0.141 Uiso 1 1 calc R . .
C87 C -0.0387(5) -0.1748(4) 0.3316(3) 0.095(2) Uani 1 1 d . . .
H87A H -0.0747 -0.1355 0.3214 0.143 Uiso 1 1 calc R . .
H87B H -0.0341 -0.1800 0.3719 0.143 Uiso 1 1 calc R . .
H87C H -0.0799 -0.2380 0.3048 0.143 Uiso 1 1 calc R . .
C88 C 0.0671(6) -0.1209(4) 0.2620(3) 0.108(2) Uani 1 1 d . . .
H88A H 0.0307 -0.0818 0.2521 0.162 Uiso 1 1 calc R . .
H88B H 0.0255 -0.1843 0.2354 0.162 Uiso 1 1 calc R . .
H88C H 0.1392 -0.0919 0.2581 0.162 Uiso 1 1 calc R . .
C89 C -0.1715(5) -0.3239(4) 0.1135(3) 0.0719(15) Uani 1 1 d . . .
C90 C -0.2159(7) -0.4291(5) 0.1054(5) 0.145(4) Uani 1 1 d . . .
H90A H -0.2940 -0.4589 0.0863 0.218 Uiso 1 1 calc R . .
H90B H -0.2001 -0.4434 0.1436 0.218 Uiso 1 1 calc R . .
H90C H -0.1827 -0.4537 0.0808 0.218 Uiso 1 1 calc R . .
Cl1 Cl 0.68818(10) 0.20164(8) 0.40878(6) 0.0589(3) Uani 1 1 d . . .
Cl2 Cl 0.81762(12) 0.30712(10) 0.09894(7) 0.0706(4) Uani 1 1 d DU . .
O1 O 0.7150(6) 0.1433(4) 0.3784(4) 0.201(4) Uani 1 1 d . . .
O2 O 0.7693(3) 0.2974(3) 0.4317(2) 0.1030(17) Uani 1 1 d . . .
O3 O 0.5831(4) 0.1937(4) 0.3866(3) 0.160(3) Uani 1 1 d . . .
O4 O 0.6772(7) 0.1665(5) 0.4599(3) 0.195(3) Uani 1 1 d . . .
O5 O 0.9248(3) 0.3294(3) 0.0986(2) 0.1012(15) Uani 0.598(8) 1 d PDU A 1
O7 O 0.8033(9) 0.2634(9) 0.1478(5) 0.154(4) Uani 0.598(8) 1 d PDU A 1
O6 O 0.7405(6) 0.2309(7) 0.0476(4) 0.126(4) Uani 0.598(8) 1 d PDU A 1
O8 O 0.7857(9) 0.3783(6) 0.1044(5) 0.119(3) Uani 0.598(8) 1 d PDU A 1
O5' O 0.9248(3) 0.3294(3) 0.0986(2) 0.1012(15) Uani 0.402(8) 1 d PDU A 2
O6' O 0.7525(11) 0.2100(7) 0.0908(11) 0.125(5) Uani 0.402(8) 1 d PDU A 2
O7' O 0.7783(15) 0.3314(14) 0.0463(7) 0.168(6) Uani 0.402(8) 1 d PDU A 2
O8' O 0.8266(14) 0.3752(11) 0.1463(7) 0.135(5) Uani 0.402(8) 1 d PDU A 2
N2 N 0.6835(7) -0.2138(6) 0.3916(5) 0.183(5) Uani 1 1 d . . .
C91 C 0.7245(7) -0.1309(8) 0.4136(5) 0.127(3) Uani 1 1 d . . .
C92 C 0.7742(9) -0.0307(7) 0.4399(5) 0.176(5) Uani 1 1 d . . .
H92A H 0.7429 -0.0185 0.4700 0.264 Uiso 1 1 calc R . .
H92B H 0.7616 0.0025 0.4097 0.264 Uiso 1 1 calc R . .
H92C H 0.8517 -0.0079 0.4578 0.264 Uiso 1 1 calc R . .

loop_
_atom_site_aniso_label
_atom_site_aniso_U_11
_atom_site_aniso_U_22
_atom_site_aniso_U_33
_atom_site_aniso_U_23
_atom_site_aniso_U_13
_atom_site_aniso_U_12
Pt1 0.03063(12) 0.02493(11) 0.02446(12) 0.00624(8) 0.00954(9) 0.01074(9)
Pt2 0.03225(12) 0.03160(12) 0.03140(13) 0.00951(8) 0.01338(9) 0.01579(9)
Ag1 0.0516(2) 0.03983(17) 0.03474(17) 0.01280(13) 0.01925(15) 0.02555(15)
Ag2 0.0676(2) 0.0747(2) 0.0545(2) 0.03237(18) 0.03494(19) 0.0516(2)
P1 0.0388(6) 0.0334(5) 0.0331(5) 0.0109(4) 0.0100(5) 0.0183(4)
P2 0.0325(5) 0.0299(5) 0.0333(5) 0.0094(4) 0.0129(4) 0.0143(4)
P3 0.0488(6) 0.0385(5) 0.0295(5) 0.0095(4) 0.0166(5) 0.0232(5)
P4 0.0434(6) 0.0379(5) 0.0358(6) 0.0125(4) 0.0144(5) 0.0233(5)
P5 0.0317(5) 0.0329(5) 0.0350(6) 0.0107(4) 0.0137(4) 0.0162(4)
P6 0.0438(6) 0.0471(6) 0.0359(6) 0.0146(5) 0.0192(5) 0.0249(5)
N1 0.069(3) 0.050(2) 0.067(3) 0.018(2) 0.029(2) 0.015(2)
C1 0.039(2) 0.035(2) 0.035(2) 0.0089(16) 0.0116(18) 0.0182(18)
C2 0.058(3) 0.043(2) 0.036(2) 0.0103(17) 0.019(2) 0.031(2)
C3 0.044(2) 0.037(2) 0.044(2) 0.0165(18) 0.018(2) 0.0221(19)
C4 0.076(4) 0.052(3) 0.048(3) 0.021(2) 0.009(3) 0.026(3)
C5 0.091(4) 0.068(4) 0.063(3) 0.037(3) 0.017(3) 0.034(3)
C6 0.081(4) 0.053(3) 0.080(4) 0.038(3) 0.037(3) 0.038(3)
C7 0.103(5) 0.037(3) 0.065(4) 0.014(2) 0.020(3) 0.018(3)
C8 0.086(4) 0.042(3) 0.049(3) 0.017(2) 0.006(3) 0.016(3)
C9 0.042(2) 0.042(2) 0.044(2) 0.0122(18) 0.008(2) 0.0200(19)
C10 0.047(3) 0.069(3) 0.065(3) 0.013(3) 0.011(2) 0.029(2)
C11 0.043(3) 0.086(4) 0.097(5) 0.011(4) 0.009(3) 0.025(3)
C12 0.048(3) 0.072(4) 0.085(4) 0.009(3) -0.014(3) 0.012(3)
C13 0.071(4) 0.061(3) 0.065(4) -0.005(3) -0.007(3) 0.024(3)
C14 0.054(3) 0.048(3) 0.055(3) 0.006(2) 0.009(2) 0.021(2)
C15 0.035(2) 0.046(2) 0.067(3) 0.030(2) 0.020(2) 0.018(2)
C16 0.068(4) 0.089(4) 0.128(5) 0.050(4) 0.060(4) 0.039(3)
C17 0.066(5) 0.132(7) 0.214(10) 0.057(7) 0.090(6) 0.033(5)
C18 0.042(4) 0.094(6) 0.226(12) 0.049(6) 0.025(6) 0.002(4)
C19 0.046(4) 0.062(4) 0.139(6) 0.016(4) -0.013(4) 0.006(3)
C20 0.041(3) 0.048(3) 0.080(4) 0.015(3) 0.003(3) 0.012(2)
C21 0.047(2) 0.051(2) 0.033(2) 0.0111(18) 0.017(2) 0.024(2)
C22 0.069(3) 0.057(3) 0.062(3) 0.017(2) 0.035(3) 0.026(3)
C23 0.075(4) 0.077(4) 0.095(4) 0.028(3) 0.055(4) 0.020(3)
C24 0.058(3) 0.105(5) 0.069(4) 0.009(3) 0.038(3) 0.026(3)
C25 0.070(4) 0.083(4) 0.066(3) 0.001(3) 0.034(3) 0.040(3)
C26 0.068(3) 0.059(3) 0.055(3) 0.008(2) 0.031(3) 0.030(3)
C27 0.053(3) 0.042(2) 0.033(2) 0.0055(17) 0.0132(19) 0.025(2)
C28 0.065(3) 0.056(3) 0.041(3) 0.016(2) 0.017(2) 0.026(2)
C29 0.067(4) 0.075(4) 0.041(3) 0.003(3) -0.004(3) 0.027(3)
C30 0.058(3) 0.068(3) 0.070(4) 0.006(3) 0.009(3) 0.016(3)
C31 0.060(3) 0.078(4) 0.063(4) 0.012(3) 0.022(3) 0.008(3)
C32 0.062(3) 0.068(3) 0.042(3) 0.012(2) 0.021(2) 0.016(3)
C33 0.034(2) 0.036(2) 0.027(2) 0.0081(15) 0.0088(16) 0.0161(18)
C34 0.039(2) 0.033(2) 0.039(2) 0.0098(17) 0.0132(19) 0.0127(18)
C35 0.039(2) 0.0297(19) 0.039(2) 0.0059(16) 0.0106(19) 0.0083(17)
C36 0.054(3) 0.041(2) 0.064(3) 0.007(2) 0.028(2) 0.018(2)
C37 0.047(3) 0.042(2) 0.075(3) 0.011(2) 0.030(2) 0.008(2)
C38 0.047(3) 0.035(2) 0.064(3) 0.007(2) 0.015(2) 0.012(2)
C39 0.055(3) 0.038(2) 0.092(4) -0.002(2) 0.026(3) 0.016(2)
C40 0.044(3) 0.041(2) 0.081(4) 0.008(2) 0.027(3) 0.010(2)
C41 0.067(4) 0.035(3) 0.107(5) 0.011(3) 0.026(3) 0.009(2)
C42 0.140(8) 0.053(4) 0.369(18) 0.081(7) 0.029(10) 0.026(5)
C43 0.122(7) 0.044(4) 0.332(14) -0.015(6) 0.141(9) -0.013(4)
C44 0.182(10) 0.092(6) 0.159(9) -0.056(6) 0.070(8) -0.024(6)
C45 0.040(2) 0.037(2) 0.033(2) 0.0122(16) 0.0124(18) 0.0206(18)
C46 0.043(2) 0.044(2) 0.032(2) 0.0102(17) 0.0177(18) 0.0230(19)
C47 0.042(2) 0.041(2) 0.045(2) 0.0166(18) 0.013(2) 0.0217(19)
C48 0.086(4) 0.042(3) 0.058(3) 0.015(2) 0.020(3) 0.029(3)
C49 0.112(5) 0.041(3) 0.076(4) 0.016(3) 0.019(4) 0.028(3)
C50 0.075(4) 0.047(3) 0.097(5) 0.037(3) 0.021(3) 0.022(3)
C51 0.095(4) 0.069(4) 0.064(4) 0.040(3) 0.027(3) 0.029(3)
C52 0.100(4) 0.056(3) 0.057(3) 0.027(2) 0.032(3) 0.035(3)
C53 0.057(3) 0.044(2) 0.034(2) 0.0133(18) 0.011(2) 0.019(2)
C54 0.051(3) 0.063(3) 0.054(3) 0.020(2) 0.006(2) 0.019(2)
C55 0.059(4) 0.089(4) 0.079(4) 0.042(4) -0.003(3) 0.012(3)
C56 0.109(6) 0.080(5) 0.052(4) 0.020(3) -0.024(4) 0.001(4)
C57 0.151(7) 0.064(4) 0.047(4) -0.004(3) 0.005(4) 0.029(5)
C58 0.096(4) 0.054(3) 0.047(3) 0.005(2) 0.013(3) 0.031(3)
C59 0.034(2) 0.041(2) 0.039(2) 0.0128(18) 0.0103(18) 0.0159(18)
C60 0.039(2) 0.050(2) 0.044(2) 0.0128(19) 0.016(2) 0.021(2)
C61 0.040(3) 0.065(3) 0.061(3) 0.022(2) 0.017(2) 0.025(2)
C62 0.037(3) 0.062(3) 0.065(3) 0.011(3) 0.001(2) 0.010(2)
C63 0.057(3) 0.051(3) 0.048(3) -0.001(2) 0.000(2) 0.016(2)
C64 0.045(3) 0.045(2) 0.042(2) 0.0058(19) 0.009(2) 0.020(2)
C65 0.046(2) 0.051(2) 0.045(2) 0.022(2) 0.019(2) 0.024(2)
C66 0.056(3) 0.059(3) 0.056(3) 0.014(2) 0.020(2) 0.019(2)
C67 0.065(4) 0.069(4) 0.075(4) 0.015(3) 0.020(3) 0.007(3)
C68 0.050(3) 0.104(5) 0.083(4) 0.046(4) 0.018(3) 0.015(3)
C69 0.060(4) 0.102(5) 0.094(4) 0.045(4) 0.042(3) 0.043(3)
C70 0.056(3) 0.065(3) 0.074(3) 0.026(3) 0.036(3) 0.032(3)
C71 0.054(3) 0.056(3) 0.038(2) 0.011(2) 0.021(2) 0.020(2)
C72 0.145(6) 0.096(5) 0.050(3) 0.030(3) 0.034(4) 0.060(5)
C73 0.219(10) 0.123(6) 0.046(4) 0.029(4) 0.043(5) 0.076(7)
C74 0.175(8) 0.079(4) 0.048(4) 0.002(3) 0.048(4) 0.019(5)
C75 0.144(7) 0.079(4) 0.069(4) -0.002(3) 0.053(4) 0.040(4)
C76 0.112(5) 0.066(3) 0.058(3) 0.011(3) 0.036(3) 0.044(3)
C77 0.037(2) 0.040(2) 0.034(2) 0.0113(17) 0.0095(18) 0.0205(19)
C78 0.045(2) 0.041(2) 0.042(2) 0.0094(18) 0.013(2) 0.019(2)
C79 0.052(3) 0.036(2) 0.043(2) 0.0076(18) 0.009(2) 0.016(2)
C80 0.057(3) 0.049(3) 0.068(3) 0.002(2) 0.027(3) 0.017(2)
C81 0.050(3) 0.051(3) 0.072(3) 0.007(2) 0.026(3) 0.011(2)
C82 0.058(3) 0.039(2) 0.051(3) 0.013(2) 0.014(2) 0.016(2)
C83 0.072(4) 0.048(3) 0.119(5) -0.008(3) 0.015(4) 0.033(3)
C84 0.045(3) 0.050(3) 0.101(4) -0.003(3) 0.006(3) 0.021(2)
C85 0.076(4) 0.040(3) 0.057(3) 0.008(2) 0.016(3) 0.013(2)
C86 0.114(5) 0.045(3) 0.110(5) 0.014(3) 0.027(4) 0.029(3)
C87 0.073(4) 0.054(3) 0.122(6) 0.013(3) 0.011(4) 0.008(3)
C88 0.145(7) 0.074(4) 0.056(4) -0.002(3) 0.004(4) 0.021(4)
C89 0.063(3) 0.066(4) 0.098(5) 0.037(3) 0.038(3) 0.028(3)
C90 0.121(7) 0.070(5) 0.266(12) 0.077(6) 0.081(7) 0.042(5)
Cl1 0.0532(7) 0.0437(6) 0.0746(9) 0.0013(6) 0.0197(6) 0.0210(5)
Cl2 0.0635(8) 0.0578(7) 0.0871(10) 0.0075(7) 0.0138(7) 0.0327(7)
O1 0.167(6) 0.108(4) 0.305(10) -0.055(5) 0.156(7) 0.027(4)
O2 0.047(2) 0.050(2) 0.186(5) -0.001(3) 0.018(3) 0.0155(18)
O3 0.055(3) 0.087(4) 0.272(8) -0.022(4) -0.005(4) 0.018(3)
O4 0.230(9) 0.151(6) 0.155(6) 0.058(5) 0.078(6) 0.024(6)
O5 0.064(2) 0.071(3) 0.136(4) -0.014(2) 0.024(3) 0.016(2)
O7 0.153(9) 0.169(9) 0.171(8) 0.100(7) 0.072(7) 0.072(7)
O6 0.055(4) 0.130(7) 0.147(7) -0.052(6) 0.020(5) 0.030(5)
O8 0.173(8) 0.101(5) 0.144(8) 0.038(5) 0.083(8) 0.099(5)
O5' 0.064(2) 0.071(3) 0.136(4) -0.014(2) 0.024(3) 0.016(2)
O6' 0.080(7) 0.078(6) 0.230(14) 0.051(7) 0.051(10) 0.043(5)
O7' 0.153(10) 0.153(10) 0.154(9) 0.060(8) -0.017(9) 0.055(9)
O8' 0.148(10) 0.142(8) 0.163(9) 0.029(8) 0.081(9) 0.098(8)
N2 0.096(6) 0.123(6) 0.346(14) 0.108(8) 0.063(7) 0.056(5)
C91 0.091(6) 0.124(7) 0.190(10) 0.092(8) 0.047(6) 0.054(6)
C92 0.196(12) 0.109(7) 0.182(10) 0.064(7) 0.035(8) 0.034(7)

loop_
_atom_type_symbol
_atom_type_description
_atom_type_scat_dispersion_real
_atom_type_scat_dispersion_imag
_atom_type_scat_source
C C 0.0033 0.0016 'International Tables Vol C Tables 4.2.6.8 and 6.1.1.4'
H H 0.0000 0.0000 'International Tables Vol C Tables 4.2.6.8 and 6.1.1.4'
N N 0.0061 0.0033 'International Tables Vol C Tables 4.2.6.8 and 6.1.1.4'
O O 0.0106 0.0060 'International Tables Vol C Tables 4.2.6.8 and 6.1.1.4'
P P 0.1023 0.0942 'International Tables Vol C Tables 4.2.6.8 and 6.1.1.4'
Cl Cl 0.1484 0.1585 'International Tables Vol C Tables 4.2.6.8 and 6.1.1.4'
Ag Ag -0.8971 1.1015 'International Tables Vol C Tables 4.2.6.8 and 6.1.1.4'
Pt Pt -1.7033 8.3905 'International Tables Vol C Tables 4.2.6.8 and 6.1.1.4'

loop_
_geom_angle_atom_site_label_1
_geom_angle_atom_site_label_2
_geom_angle_atom_site_label_3
_geom_angle
_geom_angle_site_symmetry_1
_geom_angle_site_symmetry_3
C33 Pt1 C33 180.0(2) 2 .
C33 Pt1 P2 94.81(10) 2 .
C33 Pt1 P2 85.19(10) . .
C33 Pt1 P2 85.19(10) 2 2
C33 Pt1 P2 94.81(10) . 2
P2 Pt1 P2 180.00(6) . 2
C33 Pt1 Ag1 58.83(10) 2 2
C33 Pt1 Ag1 121.17(10) . 2
P2 Pt1 Ag1 88.16(3) . 2
P2 Pt1 Ag1 91.84(3) 2 2
C33 Pt1 Ag1 121.17(10) 2 .
C33 Pt1 Ag1 58.83(10) . .
P2 Pt1 Ag1 91.84(3) . .
P2 Pt1 Ag1 88.16(3) 2 .
Ag1 Pt1 Ag1 180.000(10) 2 .
C77 Pt2 C77 180.000(1) . 2_666
C77 Pt2 P5 85.45(11) . 2_666
C77 Pt2 P5 94.55(11) 2_666 2_666
C77 Pt2 P5 94.55(11) . .
C77 Pt2 P5 85.45(11) 2_666 .
P5 Pt2 P5 180.0 2_666 .
C77 Pt2 Ag2 119.36(11) . .
C77 Pt2 Ag2 60.64(11) 2_666 .
P5 Pt2 Ag2 90.95(3) 2_666 .
P5 Pt2 Ag2 89.05(3) . .
C77 Pt2 Ag2 60.64(11) . 2_666
C77 Pt2 Ag2 119.36(11) 2_666 2_666
P5 Pt2 Ag2 89.05(3) 2_666 2_666
P5 Pt2 Ag2 90.95(3) . 2_666
Ag2 Pt2 Ag2 180.0 . 2_666
N1 Ag1 P3 115.42(10) . .
N1 Ag1 P1 98.01(11) . .
P3 Ag1 P1 137.19(4) . .
N1 Ag1 C33 94.83(13) . .
P3 Ag1 C33 111.90(8) . .
P1 Ag1 C33 89.77(8) . .
N1 Ag1 Pt1 135.12(11) . .
P3 Ag1 Pt1 84.79(3) . .
P1 Ag1 Pt1 89.86(3) . .
C33 Ag1 Pt1 40.82(8) . .
P6 Ag2 P4 160.21(4) . .
P6 Ag2 C77 102.41(8) . 2_666
P4 Ag2 C77 89.58(8) . 2_666
P6 Ag2 Pt2 87.97(3) . .
P4 Ag2 Pt2 91.29(3) . .
C77 Ag2 Pt2 40.35(8) 2_666 .
C9 P1 C1 106.15(19) . .
C9 P1 C3 102.10(19) . .
C1 P1 C3 102.82(18) . .
C9 P1 Ag1 121.35(13) . .
C1 P1 Ag1 108.25(13) . .
C3 P1 Ag1 114.41(13) . .
C15 P2 C1 104.30(19) . .
C15 P2 C2 108.1(2) . .
C1 P2 C2 101.07(17) . .
C15 P2 Pt1 118.51(14) . .
C1 P2 Pt1 114.78(12) . .
C2 P2 Pt1 108.58(14) . .
C21 P3 C27 105.47(19) . .
C21 P3 C2 103.57(19) . 2
C27 P3 C2 102.16(19) . 2
C21 P3 Ag1 118.85(14) . .
C27 P3 Ag1 108.98(12) . .
C2 P3 Ag1 116.09(12) 2 .
C53 P4 C47 102.5(2) . .
C53 P4 C45 107.30(19) . .
C47 P4 C45 104.90(18) . .
C53 P4 Ag2 118.06(15) . .
C47 P4 Ag2 114.96(14) . .
C45 P4 Ag2 108.12(13) . .
C59 P5 C46 106.58(18) . 2_666
C59 P5 C45 101.68(19) . .
C46 P5 C45 103.36(17) 2_666 .
C59 P5 Pt2 122.27(13) . .
C46 P5 Pt2 106.49(13) 2_666 .
C45 P5 Pt2 114.77(13) . .
C65 P6 C71 104.2(2) . .
C65 P6 C46 104.51(19) . .
C71 P6 C46 104.04(19) . .
C65 P6 Ag2 112.37(14) . .
C71 P6 Ag2 117.36(16) . .
C46 P6 Ag2 113.09(12) . .
C89 N1 Ag1 153.8(4) . .
P1 C1 P2 116.7(2) . .
P2 C2 P3 114.6(2) . 2
C4 C3 C8 117.2(4) . .
C4 C3 P1 120.3(3) . .
C8 C3 P1 122.3(3) . .
C3 C4 C5 121.0(5) . .
C6 C5 C4 120.8(5) . .
C5 C6 C7 119.3(5) . .
C6 C7 C8 120.1(5) . .
C3 C8 C7 121.6(5) . .
C10 C9 C14 118.8(4) . .
C10 C9 P1 122.6(3) . .
C14 C9 P1 118.5(3) . .
C9 C10 C11 120.5(5) . .
C12 C11 C10 120.2(5) . .
C11 C12 C13 120.7(5) . .
C12 C13 C14 119.5(5) . .
C13 C14 C9 120.4(5) . .
C16 C15 C20 119.4(5) . .
C16 C15 P2 122.9(4) . .
C20 C15 P2 117.2(3) . .
C15 C16 C17 118.3(6) . .
C18 C17 C16 121.0(7) . .
C17 C18 C19 121.0(7) . .
C20 C19 C18 118.9(7) . .
C19 C20 C15 121.2(6) . .
C22 C21 C26 119.2(4) . .
C22 C21 P3 119.4(3) . .
C26 C21 P3 121.5(3) . .
C23 C22 C21 120.2(5) . .
C24 C23 C22 120.3(5) . .
C25 C24 C23 120.0(5) . .
C24 C25 C26 121.2(5) . .
C25 C26 C21 119.2(5) . .
C28 C27 C32 117.5(4) . .
C28 C27 P3 123.2(3) . .
C32 C27 P3 119.0(3) . .
C27 C28 C29 121.2(5) . .
C30 C29 C28 120.8(5) . .
C29 C30 C31 119.1(5) . .
C30 C31 C32 120.3(5) . .
C31 C32 C27 121.2(5) . .
C34 C33 Pt1 173.7(3) . .
C34 C33 Ag1 104.9(3) . .
Pt1 C33 Ag1 80.35(12) . .
C33 C34 C35 175.6(4) . .
C40 C35 C36 117.6(4) . .
C40 C35 C34 120.6(4) . .
C36 C35 C34 121.8(4) . .
C35 C36 C37 120.7(4) . .
C38 C37 C36 122.6(4) . .
C37 C38 C39 116.4(4) . .
C37 C38 C41 123.9(4) . .
C39 C38 C41 119.6(4) . .
C40 C39 C38 121.6(4) . .
C35 C40 C39 121.1(4) . .
C43 C41 C42 112.7(7) . .
C43 C41 C44 108.4(7) . .
C42 C41 C44 103.6(7) . .
C43 C41 C38 113.5(5) . .
C42 C41 C38 109.0(5) . .
C44 C41 C38 109.2(5) . .
P5 C45 P4 112.67(19) . .
P5 C46 P6 114.27(19) 2_666 .
C48 C47 C52 118.6(4) . .
C48 C47 P4 124.1(3) . .
C52 C47 P4 117.2(3) . .
C47 C48 C49 120.3(5) . .
C48 C49 C50 120.4(5) . .
C51 C50 C49 119.9(5) . .
C50 C51 C52 119.8(5) . .
C51 C52 C47 121.0(5) . .
C58 C53 C54 118.8(5) . .
C58 C53 P4 120.1(4) . .
C54 C53 P4 121.1(3) . .
C55 C54 C53 120.0(5) . .
C54 C55 C56 120.8(7) . .
C57 C56 C55 119.6(6) . .
C56 C57 C58 120.6(6) . .
C53 C58 C57 120.2(6) . .
C64 C59 C60 118.5(4) . .
C64 C59 P5 122.3(3) . .
C60 C59 P5 119.0(3) . .
C61 C60 C59 120.5(4) . .
C60 C61 C62 120.5(4) . .
C61 C62 C63 120.0(4) . .
C62 C63 C64 120.6(4) . .
C59 C64 C63 119.9(4) . .
C66 C65 C70 119.2(4) . .
C66 C65 P6 118.5(3) . .
C70 C65 P6 122.2(4) . .
C65 C66 C67 120.3(5) . .
C68 C67 C66 120.3(6) . .
C69 C68 C67 119.9(6) . .
C68 C69 C70 120.8(5) . .
C65 C70 C69 119.4(5) . .
C76 C71 C72 118.4(5) . .
C76 C71 P6 124.4(4) . .
C72 C71 P6 117.2(4) . .
C71 C72 C73 119.7(6) . .
C74 C73 C72 120.7(7) . .
C75 C74 C73 120.0(6) . .
C74 C75 C76 120.1(6) . .
C71 C76 C75 120.6(6) . .
C78 C77 Pt2 177.1(3) . .
C78 C77 Ag2 102.4(3) . 2_666
Pt2 C77 Ag2 79.01(12) . 2_666
C77 C78 C79 173.1(4) . .
C84 C79 C80 117.4(4) . .
C84 C79 C78 121.1(4) . .
C80 C79 C78 121.3(4) . .
C79 C80 C81 121.0(4) . .
C82 C81 C80 122.0(5) . .
C81 C82 C83 115.8(4) . .
C81 C82 C85 123.6(5) . .
C83 C82 C85 120.4(4) . .
C84 C83 C82 122.7(5) . .
C79 C84 C83 121.1(5) . .
C87 C85 C82 112.6(4) . .
C87 C85 C86 108.1(5) . .
C82 C85 C86 111.5(5) . .
C87 C85 C88 108.5(5) . .
C82 C85 C88 107.2(4) . .
C86 C85 C88 108.8(5) . .
N1 C89 C90 177.8(8) . .
O1 Cl1 O3 118.0(5) . .
O1 Cl1 O2 115.4(3) . .
O3 Cl1 O2 113.2(3) . .
O1 Cl1 O4 104.1(5) . .
O3 Cl1 O4 98.6(5) . .
O2 Cl1 O4 104.4(4) . .
O8 Cl2 O6' 126.3(8) . .
O8 Cl2 O8' 44.6(7) . .
O6' Cl2 O8' 121.0(12) . .
O8 Cl2 O5 119.9(5) . .
O6' Cl2 O5 113.8(7) . .
O8' Cl2 O5 106.6(7) . .
O8 Cl2 O7' 62.6(9) . .
O6' Cl2 O7' 106.5(11) . .
O8' Cl2 O7' 106.6(11) . .
O5 Cl2 O7' 100.0(9) . .
O8 Cl2 O6 109.0(6) . .
O6' Cl2 O6 46.6(8) . .
O8' Cl2 O6 143.2(8) . .
O5 Cl2 O6 109.6(4) . .
O7' Cl2 O6 61.4(8) . .
O8 Cl2 O7 107.2(6) . .
O6' Cl2 O7 57.3(9) . .
O8' Cl2 O7 71.4(9) . .
O5 Cl2 O7 106.5(5) . .
O7' Cl2 O7 152.9(9) . .
O6 Cl2 O7 103.3(6) . .
N2 C91 C92 179.6(12) . .

loop_
_geom_bond_atom_site_label_1
_geom_bond_atom_site_label_2
_geom_bond_distance
_geom_bond_site_symmetry_2
Pt1 C33 2.006(4) 2
Pt1 C33 2.006(4) .
Pt1 P2 2.3102(9) .
Pt1 P2 2.3102(9) 2
Pt1 Ag1 3.0258(4) 2
Pt1 Ag1 3.0258(4) .
Pt2 C77 2.006(4) .
Pt2 C77 2.006(4) 2_666
Pt2 P5 2.3165(10) 2_666
Pt2 P5 2.3165(10) .
Pt2 Ag2 3.0409(5) .
Pt2 Ag2 3.0409(5) 2_666
Ag1 N1 2.440(4) .
Ag1 P3 2.4455(10) .
Ag1 P1 2.4832(10) .
Ag1 C33 2.626(4) .
Ag2 P6 2.4109(10) .
Ag2 P4 2.4216(11) .
Ag2 C77 2.700(4) 2_666
P1 C9 1.826(4) .
P1 C1 1.827(4) .
P1 C3 1.828(4) .
P2 C15 1.808(4) .
P2 C1 1.827(4) .
P2 C2 1.828(4) .
P3 C21 1.817(4) .
P3 C27 1.832(4) .
P3 C2 1.855(4) 2
P4 C53 1.808(5) .
P4 C47 1.825(4) .
P4 C45 1.839(4) .
P5 C59 1.815(4) .
P5 C46 1.823(4) 2_666
P5 C45 1.838(4) .
P6 C65 1.817(4) .
P6 C71 1.822(4) .
P6 C46 1.842(4) .
N1 C89 1.104(6) .
C2 P3 1.855(4) 2
C3 C4 1.366(6) .
C3 C8 1.371(6) .
C4 C5 1.378(6) .
C5 C6 1.348(7) .
C6 C7 1.353(7) .
C7 C8 1.376(7) .
C9 C10 1.377(6) .
C9 C14 1.388(6) .
C10 C11 1.379(7) .
C11 C12 1.357(8) .
C12 C13 1.372(8) .
C13 C14 1.383(7) .
C15 C16 1.355(6) .
C15 C20 1.387(7) .
C16 C17 1.415(9) .
C17 C18 1.322(11) .
C18 C19 1.365(11) .
C19 C20 1.362(7) .
C21 C22 1.381(6) .
C21 C26 1.399(6) .
C22 C23 1.380(6) .
C23 C24 1.374(7) .
C24 C25 1.354(8) .
C25 C26 1.384(6) .
C27 C28 1.366(6) .
C27 C32 1.389(6) .
C28 C29 1.378(7) .
C29 C30 1.362(8) .
C30 C31 1.367(7) .
C31 C32 1.373(7) .
C33 C34 1.205(5) .
C34 C35 1.439(5) .
C35 C40 1.380(6) .
C35 C36 1.382(6) .
C36 C37 1.382(6) .
C37 C38 1.372(6) .
C38 C39 1.392(6) .
C38 C41 1.545(6) .
C39 C40 1.385(6) .
C41 C43 1.460(8) .
C41 C42 1.486(10) .
C41 C44 1.542(10) .
C46 P5 1.823(4) 2_666
C47 C48 1.375(6) .
C47 C52 1.384(6) .
C48 C49 1.375(7) .
C49 C50 1.380(8) .
C50 C51 1.356(7) .
C51 C52 1.384(7) .
C53 C58 1.377(6) .
C53 C54 1.388(6) .
C54 C55 1.368(7) .
C55 C56 1.369(10) .
C56 C57 1.358(10) .
C57 C58 1.380(9) .
C59 C64 1.382(5) .
C59 C60 1.405(5) .
C60 C61 1.360(6) .
C61 C62 1.366(7) .
C62 C63 1.371(7) .
C63 C64 1.382(6) .
C65 C66 1.373(6) .
C65 C70 1.390(6) .
C66 C67 1.383(7) .
C67 C68 1.372(8) .
C68 C69 1.354(8) .
C69 C70 1.394(7) .
C71 C76 1.369(7) .
C71 C72 1.376(7) .
C72 C73 1.388(8) .
C73 C74 1.350(10) .
C74 C75 1.344(10) .
C75 C76 1.389(7) .
C77 C78 1.211(5) .
C77 Ag2 2.700(4) 2_666
C78 C79 1.441(6) .
C79 C84 1.374(6) .
C79 C80 1.376(6) .
C80 C81 1.392(6) .
C81 C82 1.381(6) .
C82 C83 1.382(7) .
C82 C85 1.526(6) .
C83 C84 1.377(7) .
C85 C87 1.524(8) .
C85 C86 1.528(8) .
C85 C88 1.531(8) .
C89 C90 1.472(8) .
Cl1 O1 1.316(5) .
Cl1 O3 1.391(5) .
Cl1 O2 1.399(4) .
Cl1 O4 1.409(7) .
Cl2 O8 1.358(6) .
Cl2 O6' 1.377(8) .
Cl2 O8' 1.392(9) .
Cl2 O5 1.402(4) .
Cl2 O7' 1.405(9) .
Cl2 O6 1.431(6) .
Cl2 O7 1.434(7) .
N2 C91 1.169(12) .
C91 C92 1.412(12) .
